data_7153805
loop_
_publ_author_name
'King, Frank D.'
'Aliev, Abil'
'Caddick, Stephen'
'Tocher, Derek'

_publ_section_title
;
 Cyclisation reactions of N-cinnamoyl-9-aminoanthracenes.
;
_journal_issue 20
_journal_name_full 'Organic &amp; biomolecular chemistry'
_journal_page_first 3211
_journal_page_last 3221
_journal_paper_doi 10.1039/c4ob00411f
_journal_volume 12
_journal_year 2014
_chemical_formula_moiety 'C25 H21 N O, 1.67(C2.1)'
_chemical_formula_sum 'C28.5 H21 N O'
_chemical_formula_weight 393.46
_chemical_name_systematic
;
 ?
;
_space_group_crystal_system triclinic
_space_group_IT_number 2
_space_group_name_Hall '-P 1'
_space_group_name_H-M_alt 'P -1'
_symmetry_space_group_name_Hall '-P 1'
_symmetry_space_group_name_H-M 'P -1'
_atom_sites_solution_hydrogens geom
_atom_sites_solution_primary direct
_audit_creation_date 2014-01-31
_audit_creation_method
;
Olex2 1.2
(compiled 2013.12.10 svn.r2850 for OlexSys, GUI svn.r4736)
;
_cell_angle_alpha 93.732(3)
_cell_angle_beta 95.624(3)
_cell_angle_gamma 115.839(4)
_cell_formula_units_Z 2
_cell_length_a 8.9866(3)
_cell_length_b 9.1620(3)
_cell_length_c 13.9462(5)
_cell_measurement_reflns_used 10379
_cell_measurement_temperature 150
_cell_measurement_theta_max 73.8870
_cell_measurement_theta_min 5.3830
_cell_volume 1021.01(7)
_computing_cell_refinement
;
CrysAlisPro, Agilent Technologies,
Version 1.171.36.28 (release 01-02-2013 CrysAlis171 .NET)
(compiled Feb  1 2013,16:14:44)
;
_computing_data_collection
;
CrysAlisPro, Agilent Technologies,
Version 1.171.36.28 (release 01-02-2013 CrysAlis171 .NET)
(compiled Feb  1 2013,16:14:44)
;
_computing_data_reduction
;
CrysAlisPro, Agilent Technologies,
Version 1.171.36.28 (release 01-02-2013 CrysAlis171 .NET)
(compiled Feb  1 2013,16:14:44)
;
_computing_molecular_graphics 'Olex2 (Dolomanov et al., 2009)'
_computing_publication_material 'Olex2 (Dolomanov et al., 2009)'
_computing_structure_refinement 'ShelXL (Sheldrick, 2008)'
_computing_structure_solution 'ShelXS (Sheldrick, 2008)'
_diffrn_ambient_temperature 150
_diffrn_detector_area_resol_mean 5.2031
_diffrn_measured_fraction_theta_full 0.991
_diffrn_measured_fraction_theta_max 0.965
_diffrn_measurement_details
;
  1 omega -112.00  -58.00   1.0000    1.0000
omega____ theta____ kappa____ phi______ frames
    -      -41.5651  -57.0000   60.0000 54

  2 omega  -84.00  -49.00   1.0000    1.0000
omega____ theta____ kappa____ phi______ frames
    -      -41.5651  -77.0000  -60.0000 35

  3 omega  -50.00   -8.00   1.0000    1.0000
omega____ theta____ kappa____ phi______ frames
    -      -41.5651  -77.0000   90.0000 42

  4 omega  -36.00   -8.00   1.0000    1.0000
omega____ theta____ kappa____ phi______ frames
    -      -41.5651  -77.0000  -60.0000 28

  5 omega  -95.00  -20.00   1.0000    1.0000
omega____ theta____ kappa____ phi______ frames
    -      -41.5651  125.0000 -120.0000 75

  6 omega -115.00  -89.00   1.0000    1.0000
omega____ theta____ kappa____ phi______ frames
    -      -41.5651  -77.0000  -60.0000 26

  7 omega  -81.00  -15.00   1.0000    1.0000
omega____ theta____ kappa____ phi______ frames
    -      -41.5651  -57.0000 -180.0000 66

  8 omega -111.00  -86.00   1.0000    1.0000
omega____ theta____ kappa____ phi______ frames
    -      -41.5651  -57.0000 -180.0000 25

  9 omega  -52.00  -12.00   1.0000    1.0000
omega____ theta____ kappa____ phi______ frames
    -      -41.5651  -57.0000   60.0000 40

 10 omega   29.00   74.00   1.0000    1.0000
omega____ theta____ kappa____ phi______ frames
    -       41.5651 -125.0000 -180.0000 45

 11 omega    2.00   27.00   1.0000    1.0000
omega____ theta____ kappa____ phi______ frames
    -       41.5651   92.0000 -144.5221 25

 12 omega -139.00  -74.00   1.0000    1.0000
omega____ theta____ kappa____ phi______ frames
    -      -61.5000  -77.0000   30.0000 65

 13 omega  -55.00  -29.00   1.0000    1.0000
omega____ theta____ kappa____ phi______ frames
    -      -61.5000  -76.0000  -17.6180 26

 14 omega -139.00  -79.00   1.0000    1.0000
omega____ theta____ kappa____ phi______ frames
    -      -61.5000  -77.0000  150.0000 60

 15 omega  -53.00  -28.00   1.0000    1.0000
omega____ theta____ kappa____ phi______ frames
    -      -61.5000  -76.0000  -59.8136 25

 16 omega  -59.00  -28.00   1.0000    1.0000
omega____ theta____ kappa____ phi______ frames
    -      -61.5000  -77.0000   30.0000 31

 17 omega -135.00  -74.00   1.0000    1.0000
omega____ theta____ kappa____ phi______ frames
    -      -61.5000 -125.0000  -90.0000 61

 18 omega  -62.00  -28.00   1.0000    1.0000
omega____ theta____ kappa____ phi______ frames
    -      -61.5000  -77.0000 -150.0000 34

 19 omega  -54.00  -28.00   1.0000    1.0000
omega____ theta____ kappa____ phi______ frames
    -      -61.5000  -77.0000  -90.0000 26

 20 omega -129.00 -104.00   1.0000    1.0000
omega____ theta____ kappa____ phi______ frames
    -      -61.5000  -77.0000 -150.0000 25

 21 omega  -63.00  -28.00   1.0000    1.0000
omega____ theta____ kappa____ phi______ frames
    -      -61.5000  -77.0000  150.0000 35

 22 omega  -58.00  -29.00   1.0000    1.0000
omega____ theta____ kappa____ phi______ frames
    -      -61.5000  -75.0000   66.5360 29

 23 omega  -53.00  -28.00   1.0000    1.0000
omega____ theta____ kappa____ phi______ frames
    -      -61.5000  -77.0000   90.0000 25

 24 omega -138.00 -103.00   1.0000    1.0000
omega____ theta____ kappa____ phi______ frames
    -      -61.5000  -75.0000   66.5360 35

 25 omega  -56.00  -29.00   1.0000    1.0000
omega____ theta____ kappa____ phi______ frames
    -      -61.5000  -77.0000 -120.0000 27

 26 omega -124.00  -98.00   1.0000    1.0000
omega____ theta____ kappa____ phi______ frames
    -      -61.5000  -76.0000  -59.8136 26

 27 omega -138.00 -101.00   1.0000    1.0000
omega____ theta____ kappa____ phi______ frames
    -      -61.5000  -76.0000  -17.6180 37

 28 omega   81.00  145.00   1.0000    1.0000
omega____ theta____ kappa____ phi______ frames
    -      108.3713   61.0000  120.0000 64

 29 omega   79.00  152.00   1.0000    1.0000
omega____ theta____ kappa____ phi______ frames
    -      108.3713   61.0000  150.0000 73

 30 omega   75.00  101.00   1.0000    1.0000
omega____ theta____ kappa____ phi______ frames
    -      108.3713   77.0000 -120.0000 26

 31 omega  110.00  171.00   1.0000    1.0000
omega____ theta____ kappa____ phi______ frames
    -      108.3713  125.0000  -30.0000 61

 32 omega   34.00   97.00   1.0000    1.0000
omega____ theta____ kappa____ phi______ frames
    -      108.3713  -45.0000  -90.0000 63

 33 omega   75.00  101.00   1.0000    1.0000
omega____ theta____ kappa____ phi______ frames
    -      108.3713   77.0000   60.0000 26

 34 omega   79.00  156.00   1.0000    1.0000
omega____ theta____ kappa____ phi______ frames
    -      108.3713   61.0000 -120.0000 77

 35 omega   75.00  145.00   1.0000    1.0000
omega____ theta____ kappa____ phi______ frames
    -      108.3713   77.0000  -90.0000 70

 36 omega   78.00  176.00   1.0000    1.0000
omega____ theta____ kappa____ phi______ frames
    -      108.3713   61.0000   60.0000 98

 37 omega   78.00  104.00   1.0000    1.0000
omega____ theta____ kappa____ phi______ frames
    -      108.3713   61.0000 -150.0000 26

 38 omega   75.00  127.00   1.0000    1.0000
omega____ theta____ kappa____ phi______ frames
    -      108.3713   77.0000 -150.0000 52

 39 omega   27.00  110.00   1.0000    1.0000
omega____ theta____ kappa____ phi______ frames
    -      108.3713  -95.0000  150.0000 83

 40 omega  108.00  135.00   1.0000    1.0000
omega____ theta____ kappa____ phi______ frames
    -      108.3713   77.0000  -30.0000 27

 41 omega   25.00  109.00   1.0000    1.0000
omega____ theta____ kappa____ phi______ frames
    -      108.3713  -95.0000  -90.0000 84

 42 omega   76.00  104.00   1.0000    1.0000
omega____ theta____ kappa____ phi______ frames
    -      108.3713   77.0000  -30.0000 28

 43 omega   76.00  177.00   1.0000    1.0000
omega____ theta____ kappa____ phi______ frames
    -      108.3713   77.0000  -60.0000 101

 44 omega   76.00  163.00   1.0000    1.0000
omega____ theta____ kappa____ phi______ frames
    -      108.3713   77.0000    0.0000 87

 45 omega   78.00  105.00   1.0000    1.0000
omega____ theta____ kappa____ phi______ frames
    -      108.3713   61.0000  -30.0000 27

 46 omega   75.00  101.00   1.0000    1.0000
omega____ theta____ kappa____ phi______ frames
    -      108.3713   77.0000  120.0000 26

 47 omega   78.00  105.00   1.0000    1.0000
omega____ theta____ kappa____ phi______ frames
    -      108.3713   61.0000   90.0000 27

 48 omega   76.00  102.00   1.0000    1.0000
omega____ theta____ kappa____ phi______ frames
    -      108.3713   77.0000  150.0000 26

 49 omega   79.00  104.00   1.0000    1.0000
omega____ theta____ kappa____ phi______ frames
    -      108.3713   61.0000  -90.0000 25

 50 omega   77.00  104.00   1.0000    1.0000
omega____ theta____ kappa____ phi______ frames
    -      108.3713   77.0000   90.0000 27

 51 omega  126.00  152.00   1.0000    1.0000
omega____ theta____ kappa____ phi______ frames
    -      108.3713   77.0000   30.0000 26

 52 omega   75.00  100.00   1.0000    1.0000
omega____ theta____ kappa____ phi______ frames
    -      108.3713   77.0000   30.0000 25

 53 omega   26.00  110.00   1.0000    1.0000
omega____ theta____ kappa____ phi______ frames
    -      108.3713  -95.0000   30.0000 84

 54 omega   34.00   84.00   1.0000    1.0000
omega____ theta____ kappa____ phi______ frames
    -      108.3713  -45.0000   30.0000 50

 55 omega   75.00  165.00   1.0000    1.0000
omega____ theta____ kappa____ phi______ frames
    -      108.3713   77.0000 -180.0000 90

 56 omega   76.00  102.00   1.0000    1.0000
omega____ theta____ kappa____ phi______ frames
    -      108.3713   72.0000  -67.8892 26
;
_diffrn_measurement_device_type 'SuperNova, Dual, Cu at zero, Atlas'
_diffrn_measurement_method '\w scans'
_diffrn_orient_matrix_UB_11 -0.0766559000
_diffrn_orient_matrix_UB_12 -0.1797133000
_diffrn_orient_matrix_UB_13 -0.0451474000
_diffrn_orient_matrix_UB_21 0.1560552000
_diffrn_orient_matrix_UB_22 -0.0135607000
_diffrn_orient_matrix_UB_23 0.0455547000
_diffrn_orient_matrix_UB_31 -0.0823599000
_diffrn_orient_matrix_UB_32 -0.0541897000
_diffrn_orient_matrix_UB_33 0.0915877000
_diffrn_radiation_monochromator mirror
_diffrn_radiation_type CuK\a
_diffrn_radiation_wavelength 1.54184
_diffrn_reflns_av_R_equivalents 0.0305
_diffrn_reflns_av_unetI/netI 0.0228
_diffrn_reflns_Laue_measured_fraction_full 0.991
_diffrn_reflns_Laue_measured_fraction_max 0.965
_diffrn_reflns_limit_h_max 11
_diffrn_reflns_limit_h_min -11
_diffrn_reflns_limit_k_max 11
_diffrn_reflns_limit_k_min -11
_diffrn_reflns_limit_l_max 17
_diffrn_reflns_limit_l_min -16
_diffrn_reflns_number 15767
_diffrn_reflns_point_group_measured_fraction_full 0.991
_diffrn_reflns_point_group_measured_fraction_max 0.965
_diffrn_reflns_theta_full 67.684
_diffrn_reflns_theta_max 74.144
_diffrn_reflns_theta_min 5.404
_diffrn_source 'SuperNova (Cu) X-ray Source'
_exptl_absorpt_coefficient_mu 0.598
_exptl_absorpt_correction_T_max 1.00000
_exptl_absorpt_correction_T_min 0.72989
_exptl_absorpt_correction_type multi-scan
_exptl_absorpt_process_details
;
CrysAlisPro, Agilent Technologies,
Version 1.171.36.28 (release 01-02-2013 CrysAlis171 .NET)
(compiled Feb  1 2013,16:14:44)
Empirical absorption correction using spherical harmonics,
 implemented in SCALE3 ABSPACK scaling algorithm.
;
_exptl_crystal_colour 'clear colourless'
_exptl_crystal_colour_lustre clear
_exptl_crystal_colour_primary colourless
_exptl_crystal_density_diffrn 1.280
_exptl_crystal_description plate
_exptl_crystal_F_000 414
_exptl_crystal_size_max 0.28
_exptl_crystal_size_mid 0.26
_exptl_crystal_size_min 0.08
_refine_diff_density_max 0.620
_refine_diff_density_min -0.568
_refine_diff_density_rms 0.056
_refine_ls_extinction_method none
_refine_ls_goodness_of_fit_ref 1.058
_refine_ls_hydrogen_treatment constr
_refine_ls_matrix_type full
_refine_ls_number_parameters 276
_refine_ls_number_reflns 4025
_refine_ls_number_restraints 0
_refine_ls_restrained_S_all 1.058
_refine_ls_R_factor_all 0.0628
_refine_ls_R_factor_gt 0.0585
_refine_ls_shift/su_max 0.000
_refine_ls_shift/su_mean 0.000
_refine_ls_structure_factor_coef Fsqd
_refine_ls_weighting_details 'w=1/[\s^2^(Fo^2^)+(0.0857P)^2^+0.7310P] where P=(Fo^2^+2Fc^2^)/3'
_refine_ls_weighting_scheme calc
_refine_ls_wR_factor_gt 0.1585
_refine_ls_wR_factor_ref 0.1632
_reflns_Friedel_coverage 0.000
_reflns_number_gt 3665
_reflns_number_total 4025
_reflns_threshold_expression 'I > 2\s(I)'
_cod_data_source_file c4ob00411f3.cif
_cod_data_source_block xstr0122
_cod_original_cell_volume 1021.00(7)
_cod_original_formula_sum 'C28.50 H21 N O'
_cod_database_code 7153805
_shelxl_version_number 2013-4
_chemical_oxdiff_formula 'C28.5 H24 N1 O1'
_chemical_oxdiff_usercomment 'FK 15/54'
_shelx_space_group_comment
;
The symmetry employed for this shelxl refinement is uniquely defined
by the following loop, which should always be used as a source of
symmetry information in preference to the above space-group names.
They are only intended as comments.
;
_reflns_odcompleteness_completeness 99.48
_reflns_odcompleteness_iscentric 1
_reflns_odcompleteness_theta 66.97
_olex2_refinement_description
;
1. Fixed Uiso
 At 1.2 times of:
  All C(H) groups, All C(H,H) groups, All N(H) groups
2. Others
 Fixed Sof: C31(0.6) C32(0.6) C33(0.6) C34(0.3) C41(0.4) C42(0.4) C43(0.4)
 C44(0.2)
3.a Ternary CH refined with riding coordinates:
 C11(H11), C18(H18), C19(H19)
3.b Secondary CH2 refined with riding coordinates:
 C2(H2A,H2B), C3(H3A,H3B)
3.c Aromatic/amide H refined with riding coordinates:
 N1(H1), C6(H6), C7(H7), C8(H8), C9(H9), C13(H13), C14(H14), C15(H15),
 C16(H16), C21(H21), C22(H22), C23(H23), C24(H24), C25(H25)
;

loop_
_space_group_symop_operation_xyz
'x, y, z'
'-x, -y, -z'

loop_
_atom_site_label
_atom_site_type_symbol
_atom_site_fract_x
_atom_site_fract_y
_atom_site_fract_z
_atom_site_U_iso_or_equiv
_atom_site_adp_type
_atom_site_occupancy
_atom_site_site_symmetry_order
_atom_site_calc_flag
_atom_site_refinement_flags_posn
_atom_site_refinement_flags_occupancy
_atom_site_disorder_assembly
_atom_site_disorder_group
O1 O 0.5113(2) 0.03055(18) 0.37422(10) 0.0387(4) Uani 1 1 d . . . .
N1 N 0.3990(2) 0.1430(2) 0.47567(11) 0.0339(4) Uani 1 1 d . . . .
H1 H 0.4342 0.1056 0.5232 0.041 Uiso 1 1 calc R . . .
C1 C 0.4460(2) 0.1225(2) 0.38924(13) 0.0284(4) Uani 1 1 d . . . .
C2 C 0.2944(2) 0.2225(2) 0.49707(13) 0.0298(4) Uani 1 1 d . . . .
H2A H 0.3346 0.2824 0.5616 0.036 Uiso 1 1 calc R . . .
H2B H 0.1812 0.1393 0.4972 0.036 Uiso 1 1 calc R . . .
C3 C 0.2919(2) 0.3395(2) 0.42479(12) 0.0242(4) Uani 1 1 d . . . .
H3A H 0.3921 0.4422 0.4413 0.029 Uiso 1 1 calc R . . .
H3B H 0.1967 0.3615 0.4305 0.029 Uiso 1 1 calc R . . .
C4 C 0.28224(19) 0.27399(19) 0.31977(11) 0.0198(3) Uani 1 1 d . . . .
C5 C 0.1203(2) 0.12487(19) 0.27676(12) 0.0207(3) Uani 1 1 d . . . .
C6 C -0.0243(2) 0.0540(2) 0.31879(13) 0.0272(4) Uani 1 1 d . . . .
H6 H -0.0282 0.0944 0.3809 0.033 Uiso 1 1 calc R . . .
C7 C -0.1641(2) -0.0782(2) 0.26750(14) 0.0317(4) Uani 1 1 d . . . .
H7 H -0.2621 -0.1242 0.2951 0.038 Uiso 1 1 calc R . . .
C8 C -0.1583(2) -0.1414(2) 0.17619(14) 0.0291(4) Uani 1 1 d . . . .
H8 H -0.2509 -0.2324 0.1436 0.035 Uiso 1 1 calc R . . .
C9 C -0.0140(2) -0.0692(2) 0.13245(13) 0.0244(4) Uani 1 1 d . . . .
H9 H -0.0101 -0.1115 0.0708 0.029 Uiso 1 1 calc R . . .
C10 C 0.1233(2) 0.06593(19) 0.18181(12) 0.0202(3) Uani 1 1 d . . . .
C11 C 0.28259(19) 0.16650(19) 0.14169(11) 0.0189(3) Uani 1 1 d . . . .
H11 H 0.2774 0.1272 0.0738 0.023 Uiso 1 1 calc R . . .
C12 C 0.31050(18) 0.34234(19) 0.15361(11) 0.0177(3) Uani 1 1 d . . . .
C13 C 0.34097(19) 0.4450(2) 0.08178(12) 0.0213(3) Uani 1 1 d . . . .
H13 H 0.3419 0.4063 0.0186 0.026 Uiso 1 1 calc R . . .
C14 C 0.3703(2) 0.6067(2) 0.10448(13) 0.0257(4) Uani 1 1 d . . . .
H14 H 0.3907 0.6760 0.0564 0.031 Uiso 1 1 calc R . . .
C15 C 0.3691(2) 0.6640(2) 0.19868(14) 0.0272(4) Uani 1 1 d . . . .
H15 H 0.3888 0.7718 0.2136 0.033 Uiso 1 1 calc R . . .
C16 C 0.3385(2) 0.5608(2) 0.27147(13) 0.0234(4) Uani 1 1 d . . . .
H16 H 0.3375 0.5997 0.3346 0.028 Uiso 1 1 calc R . . .
C17 C 0.30954(18) 0.40032(19) 0.24905(11) 0.0184(3) Uani 1 1 d . . . .
C18 C 0.4304(2) 0.2283(2) 0.31296(11) 0.0205(3) Uani 1 1 d . . . .
H18 H 0.5328 0.3315 0.3262 0.025 Uiso 1 1 calc R . . .
C19 C 0.4266(2) 0.15509(19) 0.20879(12) 0.0198(3) Uani 1 1 d . . . .
H19 H 0.3965 0.0389 0.2106 0.024 Uiso 1 1 calc R . . .
C20 C 0.5920(2) 0.2312(2) 0.16924(12) 0.0212(3) Uani 1 1 d . . . .
C21 C 0.6487(2) 0.1293(2) 0.12368(15) 0.0311(4) Uani 1 1 d . . . .
H21 H 0.5844 0.0167 0.1177 0.037 Uiso 1 1 calc R . . .
C22 C 0.7992(3) 0.1929(3) 0.08716(17) 0.0400(5) Uani 1 1 d . . . .
H22 H 0.8351 0.1226 0.0572 0.048 Uiso 1 1 calc R . . .
C23 C 0.8969(2) 0.3601(3) 0.09478(15) 0.0352(5) Uani 1 1 d . . . .
H23 H 0.9987 0.4024 0.0710 0.042 Uiso 1 1 calc R . . .
C24 C 0.8412(2) 0.4631(2) 0.13812(14) 0.0300(4) Uani 1 1 d . . . .
H24 H 0.9051 0.5757 0.1427 0.036 Uiso 1 1 calc R . . .
C25 C 0.6896(2) 0.3994(2) 0.17511(13) 0.0258(4) Uani 1 1 d . . . .
H25 H 0.6533 0.4701 0.2040 0.031 Uiso 1 1 calc R . . .
C31 C 0.0947(5) 0.5808(6) 0.5747(3) 0.0389(10) Uiso 0.6 1 d . P A 1
C32 C 0.0037(7) 0.5807(6) 0.4079(4) 0.0589(12) Uiso 0.6 1 d . P A 1
C33 C 0.1141(9) 0.6690(9) 0.5012(6) 0.0797(17) Uiso 0.6 1 d . P A 1
C34 C 0.1117(13) 0.7332(12) 0.4400(8) 0.062(2) Uiso 0.3 1 d . P A 1
C41 C 0.0459(9) 0.5958(8) 0.4534(6) 0.0464(14) Uiso 0.4 1 d . P B 2
C42 C 0.1348(10) 0.6775(10) 0.5470(7) 0.0565(18) Uiso 0.4 1 d . P B 2
C43 C 0.0699(9) 0.5417(9) 0.5983(5) 0.0434(17) Uiso 0.4 1 d . P B 2
C44 C 0.0607(14) 0.6987(13) 0.3557(8) 0.040(2) Uiso 0.2 1 d . P B 2

loop_
_atom_site_aniso_label
_atom_site_aniso_U_11
_atom_site_aniso_U_22
_atom_site_aniso_U_33
_atom_site_aniso_U_23
_atom_site_aniso_U_13
_atom_site_aniso_U_12
O1 0.0562(9) 0.0458(8) 0.0296(7) 0.0119(6) 0.0023(6) 0.0365(7)
N1 0.0430(9) 0.0446(9) 0.0217(8) 0.0145(7) 0.0032(7) 0.0255(8)
C1 0.0304(9) 0.0313(9) 0.0244(9) 0.0075(7) -0.0012(7) 0.0151(8)
C2 0.0322(9) 0.0375(10) 0.0188(8) 0.0071(7) 0.0044(7) 0.0142(8)
C3 0.0238(8) 0.0277(8) 0.0192(8) 0.0031(6) 0.0017(6) 0.0102(7)
C4 0.0190(7) 0.0212(8) 0.0188(8) 0.0038(6) 0.0016(6) 0.0087(6)
C5 0.0199(8) 0.0201(8) 0.0212(8) 0.0061(6) 0.0012(6) 0.0080(6)
C6 0.0258(8) 0.0312(9) 0.0215(8) 0.0070(7) 0.0052(7) 0.0088(7)
C7 0.0223(8) 0.0332(10) 0.0314(10) 0.0122(8) 0.0073(7) 0.0029(7)
C8 0.0225(8) 0.0229(8) 0.0317(9) 0.0050(7) -0.0001(7) 0.0014(7)
C9 0.0245(8) 0.0217(8) 0.0236(8) 0.0029(6) 0.0008(7) 0.0075(7)
C10 0.0193(8) 0.0195(7) 0.0220(8) 0.0056(6) 0.0020(6) 0.0087(6)
C11 0.0183(7) 0.0192(7) 0.0179(7) 0.0031(6) 0.0013(6) 0.0074(6)
C12 0.0129(7) 0.0193(7) 0.0201(8) 0.0045(6) 0.0012(6) 0.0062(6)
C13 0.0167(7) 0.0251(8) 0.0210(8) 0.0069(6) 0.0028(6) 0.0078(6)
C14 0.0212(8) 0.0228(8) 0.0312(9) 0.0138(7) 0.0039(7) 0.0067(7)
C15 0.0255(8) 0.0173(8) 0.0377(10) 0.0052(7) 0.0027(7) 0.0087(7)
C16 0.0217(8) 0.0219(8) 0.0254(8) 0.0011(6) 0.0018(6) 0.0092(6)
C17 0.0139(7) 0.0197(8) 0.0201(8) 0.0039(6) 0.0015(6) 0.0061(6)
C18 0.0191(7) 0.0221(8) 0.0202(8) 0.0051(6) 0.0013(6) 0.0089(6)
C19 0.0204(8) 0.0182(7) 0.0217(8) 0.0047(6) 0.0022(6) 0.0094(6)
C20 0.0194(8) 0.0244(8) 0.0210(8) 0.0062(6) 0.0005(6) 0.0109(6)
C21 0.0309(9) 0.0259(9) 0.0427(11) 0.0099(8) 0.0110(8) 0.0161(8)
C22 0.0411(11) 0.0423(11) 0.0536(13) 0.0167(10) 0.0212(10) 0.0298(10)
C23 0.0224(9) 0.0455(11) 0.0443(11) 0.0200(9) 0.0116(8) 0.0177(8)
C24 0.0216(8) 0.0289(9) 0.0350(10) 0.0096(7) 0.0012(7) 0.0070(7)
C25 0.0229(8) 0.0256(8) 0.0278(9) 0.0044(7) 0.0031(7) 0.0099(7)

loop_
_atom_type_symbol
_atom_type_description
_atom_type_scat_dispersion_real
_atom_type_scat_dispersion_imag
_atom_type_scat_source
C C 0.0181 0.0091 'International Tables Vol C Tables 4.2.6.8 and 6.1.1.4'
H H 0.0000 0.0000 'International Tables Vol C Tables 4.2.6.8 and 6.1.1.4'
N N 0.0311 0.0180 'International Tables Vol C Tables 4.2.6.8 and 6.1.1.4'
O O 0.0492 0.0322 'International Tables Vol C Tables 4.2.6.8 and 6.1.1.4'

loop_
_geom_angle_atom_site_label_1
_geom_angle_atom_site_label_2
_geom_angle_atom_site_label_3
_geom_angle
_geom_angle_site_symmetry_1
_geom_angle_site_symmetry_3
C1 N1 C2 126.57(15) . .
O1 C1 N1 121.62(16) . .
O1 C1 C18 120.74(16) . .
N1 C1 C18 117.41(15) . .
N1 C2 C3 113.38(15) . .
C2 C3 C4 113.30(14) . .
C3 C4 C5 116.10(14) . .
C3 C4 C18 108.36(13) . .
C5 C4 C18 108.01(13) . .
C17 C4 C3 113.71(13) . .
C17 C4 C5 105.84(12) . .
C17 C4 C18 104.04(12) . .
C6 C5 C4 127.07(15) . .
C6 C5 C10 119.73(15) . .
C10 C5 C4 113.06(14) . .
C5 C6 C7 119.66(16) . .
C8 C7 C6 120.58(17) . .
C7 C8 C9 120.22(16) . .
C10 C9 C8 119.38(16) . .
C5 C10 C11 113.75(14) . .
C9 C10 C5 120.29(15) . .
C9 C10 C11 125.92(15) . .
C10 C11 C12 107.39(13) . .
C10 C11 C19 106.13(12) . .
C12 C11 C19 107.84(12) . .
C13 C12 C11 126.21(15) . .
C13 C12 C17 120.31(14) . .
C17 C12 C11 113.45(13) . .
C12 C13 C14 119.75(16) . .
C15 C14 C13 119.98(15) . .
C14 C15 C16 120.49(15) . .
C17 C16 C15 119.59(16) . .
C12 C17 C4 113.48(13) . .
C16 C17 C4 126.58(15) . .
C16 C17 C12 119.89(15) . .
C1 C18 C4 113.83(14) . .
C1 C18 C19 112.32(13) . .
C19 C18 C4 111.74(12) . .
C18 C19 C11 107.69(12) . .
C20 C19 C11 112.12(13) . .
C20 C19 C18 114.56(13) . .
C21 C20 C19 118.92(15) . .
C21 C20 C25 117.95(16) . .
C25 C20 C19 123.13(15) . .
C22 C21 C20 121.08(17) . .
C21 C22 C23 120.58(18) . .
C24 C23 C22 119.17(17) . .
C23 C24 C25 120.36(17) . .
C20 C25 C24 120.84(17) . .
C33 C31 C32 137.7(5) . 2_566
C31 C32 C33 106.7(5) 2_566 .
C34 C32 C31 150.4(7) . 2_566
C34 C32 C33 44.1(5) . .
C31 C33 C32 115.5(6) . .
C34 C33 C31 172.2(9) . .
C34 C33 C32 59.2(7) . .
C33 C34 C32 76.7(8) . .
C42 C41 C44 121.4(7) . .
C43 C41 C42 147.2(7) 2_566 .
C43 C41 C44 91.0(8) 2_566 .
C43 C42 C41 97.2(6) . .
C41 C43 C42 115.4(7) 2_566 .

loop_
_geom_bond_atom_site_label_1
_geom_bond_atom_site_label_2
_geom_bond_distance
_geom_bond_site_symmetry_2
O1 C1 1.237(2) .
N1 C1 1.344(2) .
N1 C2 1.458(3) .
C1 C18 1.521(2) .
C2 C3 1.524(2) .
C3 C4 1.526(2) .
C4 C5 1.527(2) .
C4 C17 1.524(2) .
C4 C18 1.570(2) .
C5 C6 1.385(2) .
C5 C10 1.404(2) .
C6 C7 1.393(3) .
C7 C8 1.379(3) .
C8 C9 1.397(3) .
C9 C10 1.386(2) .
C10 C11 1.512(2) .
C11 C12 1.514(2) .
C11 C19 1.567(2) .
C12 C13 1.384(2) .
C12 C17 1.403(2) .
C13 C14 1.395(2) .
C14 C15 1.385(3) .
C15 C16 1.397(2) .
C16 C17 1.385(2) .
C18 C19 1.551(2) .
C19 C20 1.518(2) .
C20 C21 1.392(2) .
C20 C25 1.394(2) .
C21 C22 1.384(3) .
C22 C23 1.385(3) .
C23 C24 1.380(3) .
C24 C25 1.395(3) .
C31 C32 1.407(7) 2_566
C31 C33 1.325(9) .
C32 C31 1.407(7) 2_566
C32 C33 1.497(9) .
C32 C34 1.321(11) .
C33 C34 1.071(12) .
C41 C42 1.431(11) .
C41 C43 1.335(10) 2_566
C41 C44 1.691(13) .
C42 C43 1.402(11) .
C43 C41 1.335(10) 2_566

loop_
_geom_torsion_atom_site_label_1
_geom_torsion_atom_site_label_2
_geom_torsion_atom_site_label_3
_geom_torsion_atom_site_label_4
_geom_torsion
_geom_torsion_site_symmetry_1
_geom_torsion_site_symmetry_4
O1 C1 C18 C4 153.95(17) . .
O1 C1 C18 C19 25.7(2) . .
N1 C1 C18 C4 -31.4(2) . .
N1 C1 C18 C19 -159.68(16) . .
N1 C2 C3 C4 41.2(2) . .
C1 N1 C2 C3 -22.1(3) . .
C1 C18 C19 C11 134.57(14) . .
C1 C18 C19 C20 -99.95(16) . .
C2 N1 C1 O1 -167.80(18) . .
C2 N1 C1 C18 17.6(3) . .
C2 C3 C4 C5 66.71(19) . .
C2 C3 C4 C17 -170.11(14) . .
C2 C3 C4 C18 -54.97(18) . .
C3 C4 C5 C6 7.5(2) . .
C3 C4 C5 C10 -176.85(13) . .
C3 C4 C17 C12 176.39(13) . .
C3 C4 C17 C16 -1.0(2) . .
C3 C4 C18 C1 49.63(18) . .
C3 C4 C18 C19 178.17(13) . .
C4 C5 C6 C7 177.21(16) . .
C4 C5 C10 C9 179.84(14) . .
C4 C5 C10 C11 -2.33(19) . .
C4 C18 C19 C11 5.23(17) . .
C4 C18 C19 C20 130.71(14) . .
C5 C4 C17 C12 -55.00(17) . .
C5 C4 C17 C16 127.64(16) . .
C5 C4 C18 C1 -76.90(17) . .
C5 C4 C18 C19 51.64(17) . .
C5 C6 C7 C8 1.5(3) . .
C5 C10 C11 C12 -52.82(17) . .
C5 C10 C11 C19 62.33(16) . .
C6 C5 C10 C9 -4.2(2) . .
C6 C5 C10 C11 173.66(14) . .
C6 C7 C8 C9 -2.6(3) . .
C7 C8 C9 C10 0.2(3) . .
C8 C9 C10 C5 3.1(2) . .
C8 C9 C10 C11 -174.43(15) . .
C9 C10 C11 C12 124.87(17) . .
C9 C10 C11 C19 -119.99(17) . .
C10 C5 C6 C7 1.8(3) . .
C10 C11 C12 C13 -128.51(16) . .
C10 C11 C12 C17 53.84(16) . .
C10 C11 C19 C18 -60.98(15) . .
C10 C11 C19 C20 172.10(13) . .
C11 C12 C13 C14 -177.70(14) . .
C11 C12 C17 C4 0.54(18) . .
C11 C12 C17 C16 178.10(14) . .
C11 C19 C20 C21 -103.16(18) . .
C11 C19 C20 C25 75.95(19) . .
C12 C11 C19 C18 53.85(16) . .
C12 C11 C19 C20 -73.06(16) . .
C12 C13 C14 C15 0.1(2) . .
C13 C12 C17 C4 -177.27(13) . .
C13 C12 C17 C16 0.3(2) . .
C13 C14 C15 C16 -0.1(3) . .
C14 C15 C16 C17 0.2(3) . .
C15 C16 C17 C4 176.94(15) . .
C15 C16 C17 C12 -0.3(2) . .
C17 C4 C5 C6 -119.67(18) . .
C17 C4 C5 C10 55.96(17) . .
C17 C4 C18 C1 170.94(13) . .
C17 C4 C18 C19 -60.51(16) . .
C17 C12 C13 C14 -0.2(2) . .
C18 C4 C5 C6 129.39(17) . .
C18 C4 C5 C10 -54.98(17) . .
C18 C4 C17 C12 58.72(16) . .
C18 C4 C17 C16 -118.65(17) . .
C18 C19 C20 C21 133.72(16) . .
C18 C19 C20 C25 -47.2(2) . .
C19 C11 C12 C13 117.50(16) . .
C19 C11 C12 C17 -60.16(17) . .
C19 C20 C21 C22 -179.47(17) . .
C19 C20 C25 C24 179.60(15) . .
C20 C21 C22 C23 -0.3(3) . .
C21 C20 C25 C24 -1.3(3) . .
C21 C22 C23 C24 -0.9(3) . .
C22 C23 C24 C25 1.0(3) . .
C23 C24 C25 C20 0.1(3) . .
C25 C20 C21 C22 1.4(3) . .
C31 C32 C33 C31 -0.4(7) 2_566 .
C31 C32 C33 C34 -173.9(8) 2_566 .
C31 C32 C34 C33 11.8(15) 2_566 .
C32 C31 C33 C32 0.6(10) 2_566 .
C34 C32 C33 C31 173.5(10) . .
C41 C42 C43 C41 -3.5(9) . 2_566
C43 C41 C42 C43 5.9(14) 2_566 .
C44 C41 C42 C43 176.2(7) . .
